data_7054821
loop_
_publ_author_name
'Shima, Takanori'
'Yanagi, Takako'
'Hou, Zhaomin'

_publ_section_title
;
 Rare-earth--iridium heterobimetallic complexes with bridging imido and
 silylmethyl ligands: synthesis, structure and reactivity
;
_journal_issue 10
_journal_name_full 'New J. Chem.'
_journal_page_first 7608
_journal_paper_doi 10.1039/C5NJ00598A
_journal_volume 39
_journal_year 2015
_chemical_formula_sum 'C42 H59 Ir Lu N3 Si'
_chemical_formula_weight 1001.18
_chemical_name_systematic
; 
 ? 
;
_space_group_IT_number 14
_symmetry_cell_setting monoclinic
_symmetry_space_group_name_Hall '-P 2yn'
_symmetry_space_group_name_H-M 'P 1 21/n 1'
_atom_sites_solution_hydrogens geom
_atom_sites_solution_primary direct
_atom_sites_solution_secondary difmap
_audit_creation_method SHELXL-97
_audit_update_record
;
2013-09-20 deposited with the CCDC.
2015-04-22 downloaded from the CCDC.
;
_cell_angle_alpha 90.00
_cell_angle_beta 95.867(9)
_cell_angle_gamma 90.00
_cell_formula_units_Z 4
_cell_length_a 12.688(7)
_cell_length_b 15.745(9)
_cell_length_c 20.071(11)
_cell_measurement_reflns_used 24414
_cell_measurement_temperature 173(2)
_cell_measurement_theta_max 27.50
_cell_measurement_theta_min 1.65
_cell_volume 3989(4)
_computing_structure_refinement 'SHELXL-97 (Sheldrick, 1997)'
_computing_structure_solution 'SHELXS-97 (Sheldrick, 1990)'
_diffrn_ambient_temperature 173(2)
_diffrn_measured_fraction_theta_full 0.968
_diffrn_measured_fraction_theta_max 0.968
_diffrn_radiation_monochromator graphite
_diffrn_radiation_source 'fine-focus sealed tube'
_diffrn_radiation_type MoK\a
_diffrn_radiation_wavelength 0.71073
_diffrn_reflns_av_R_equivalents 0.0938
_diffrn_reflns_av_sigmaI/netI 0.1962
_diffrn_reflns_limit_h_max 16
_diffrn_reflns_limit_h_min -11
_diffrn_reflns_limit_k_max 20
_diffrn_reflns_limit_k_min -18
_diffrn_reflns_limit_l_max 22
_diffrn_reflns_limit_l_min -26
_diffrn_reflns_number 24414
_diffrn_reflns_theta_full 27.50
_diffrn_reflns_theta_max 27.50
_diffrn_reflns_theta_min 1.65
_exptl_absorpt_coefficient_mu 5.856
_exptl_absorpt_correction_T_max 0.7584
_exptl_absorpt_correction_T_min 0.2029
_exptl_absorpt_correction_type multi-scan
_exptl_absorpt_process_details SADABS
_exptl_crystal_colour brown
_exptl_crystal_density_diffrn 1.667
_exptl_crystal_density_method 'not measured'
_exptl_crystal_description block
_exptl_crystal_F_000 1976
_exptl_crystal_size_max 0.40
_exptl_crystal_size_mid 0.05
_exptl_crystal_size_min 0.05
_refine_diff_density_max 2.441
_refine_diff_density_min -1.567
_refine_diff_density_rms 0.194
_refine_ls_extinction_method none
_refine_ls_goodness_of_fit_ref 0.963
_refine_ls_hydrogen_treatment mixed
_refine_ls_matrix_type full
_refine_ls_number_parameters 451
_refine_ls_number_reflns 8868
_refine_ls_number_restraints 0
_refine_ls_restrained_S_all 0.963
_refine_ls_R_factor_all 0.1017
_refine_ls_R_factor_gt 0.0424
_refine_ls_shift/su_max 0.001
_refine_ls_shift/su_mean 0.000
_refine_ls_structure_factor_coef Fsqd
_refine_ls_weighting_details
; calc 
 [0.00000+1.00000exp(3.00(sin\q/\l)^2^)]/ 
   [\s^2^(Fo^2^)+0.0000+0.0000*P+(0.0000P)^2^+0.0000sin\q/\l] 
 where P = 0.33333Fo^2^ + 0.66667Fc^2^ 
;
_refine_ls_weighting_scheme calc
_refine_ls_wR_factor_gt 0.0698
_refine_ls_wR_factor_ref 0.0824
_reflns_number_gt 4460
_reflns_number_total 8868
_reflns_threshold_expression >2sigma(I)
_cod_data_source_file c5nj00598a2.cif
_cod_data_source_block 16047ts
_cod_depositor_comments
;
The following automatic conversions were performed:

'_symmetry_cell_setting' value 'Monoclinic' changed to 'monoclinic'
according to
/usr/data/users/saulius/crontab/automatic-downloads/rss-feeds/RSC/lib/dictionaries/cif_core.dic
dictionary named 'cif_core.dic' version 2.4.2 from 2011-04-26.

'_exptl_absorpt_correction_type' value 'Multi-scan' changed to
'multi-scan' according to
/usr/data/users/saulius/crontab/automatic-downloads/rss-feeds/RSC/lib/dictionaries/cif_core.dic
dictionary named 'cif_core.dic' version 2.4.2 from 2011-04-26.

Automatic conversion script
Id: cif_fix_values 3271 2015-04-21 07:52:19Z andrius 

 Adding full bibliography for 7054818--7054822.cif.
;
_cod_original_sg_symbol_H-M P2(1)/n
_cod_database_code 7054821

loop_
_symmetry_equiv_pos_as_xyz
'x, y, z'
'-x+1/2, y+1/2, -z+1/2'
'-x, -y, -z'
'x-1/2, -y-1/2, z-1/2'

loop_
_atom_site_label
_atom_site_type_symbol
_atom_site_fract_x
_atom_site_fract_y
_atom_site_fract_z
_atom_site_U_iso_or_equiv
_atom_site_adp_type
_atom_site_occupancy
_atom_site_symmetry_multiplicity
_atom_site_calc_flag
_atom_site_refinement_flags
Ir1 Ir 0.55470(3) 0.58120(2) 0.218663(19) 0.02191(9) Uani 1 1 d .
Lu1 Lu 0.35466(3) 0.62005(2) 0.29828(2) 0.02120(10) Uani 1 1 d .
N1 N 0.2232(5) 0.5881(4) 0.2166(3) 0.0245(17) Uani 1 1 d .
N2 N 0.2481(6) 0.5327(4) 0.3527(4) 0.0276(19) Uani 1 1 d .
H2 H 0.2803 0.5097 0.3892 0.033 Uiso 1 1 calc R
N3 N 0.4935(5) 0.5366(4) 0.2949(4) 0.0223(17) Uani 1 1 d .
Si1 Si 0.28666(19) 0.60081(15) 0.14583(13) 0.0251(6) Uani 1 1 d .
C1 C 0.4119(6) 0.6527(5) 0.1829(4) 0.021(2) Uani 1 1 d .
C2 C 0.3107(7) 0.4970(6) 0.1078(5) 0.040(3) Uani 1 1 d .
H2A H 0.3586 0.4634 0.1389 0.061 Uiso 1 1 calc R
H2B H 0.3429 0.5056 0.0660 0.061 Uiso 1 1 calc R
H2C H 0.2433 0.4668 0.0984 0.061 Uiso 1 1 calc R
C3 C 0.2213(7) 0.6695(6) 0.0778(5) 0.045(3) Uani 1 1 d .
H3A H 0.1558 0.6423 0.0583 0.068 Uiso 1 1 calc R
H3B H 0.2692 0.6774 0.0430 0.068 Uiso 1 1 calc R
H3C H 0.2045 0.7248 0.0964 0.068 Uiso 1 1 calc R
C4 C 0.0882(7) 0.5276(5) 0.2797(5) 0.021(2) Uani 1 1 d .
C5 C 0.1241(7) 0.5605(5) 0.2228(4) 0.022(2) Uani 1 1 d .
C6 C 0.0423(6) 0.5699(6) 0.1644(5) 0.026(2) Uani 1 1 d .
C7 C 0.0136(8) 0.5018(6) 0.1219(5) 0.044(3) Uani 1 1 d .
H7 H 0.0475 0.4483 0.1283 0.053 Uiso 1 1 calc R
C8 C -0.0671(10) 0.5145(9) 0.0693(6) 0.069(4) Uani 1 1 d .
H8 H -0.0897 0.4680 0.0413 0.083 Uiso 1 1 calc R
C9 C -0.1137(9) 0.5921(10) 0.0573(6) 0.070(4) Uani 1 1 d .
H9 H -0.1652 0.5995 0.0200 0.084 Uiso 1 1 calc R
C10 C -0.0868(9) 0.6586(8) 0.0987(6) 0.063(4) Uani 1 1 d .
H10 H -0.1211 0.7120 0.0918 0.076 Uiso 1 1 calc R
C11 C -0.0092(8) 0.6474(7) 0.1507(5) 0.045(3) Uani 1 1 d .
H11 H 0.0105 0.6945 0.1788 0.054 Uiso 1 1 calc R
C12 C 0.1471(6) 0.5095(5) 0.3403(5) 0.023(2) Uani 1 1 d .
C13 C 0.0964(8) 0.4591(5) 0.3914(5) 0.028(2) Uani 1 1 d .
C14 C -0.0079(8) 0.4692(6) 0.4018(5) 0.035(2) Uani 1 1 d .
H14 H -0.0497 0.5089 0.3749 0.042 Uiso 1 1 calc R
C15 C -0.0535(8) 0.4249(7) 0.4488(5) 0.043(3) Uani 1 1 d .
H15 H -0.1258 0.4342 0.4552 0.052 Uiso 1 1 calc R
C16 C 0.0051(9) 0.3665(6) 0.4871(5) 0.046(3) Uani 1 1 d .
H16 H -0.0271 0.3342 0.5195 0.056 Uiso 1 1 calc R
C17 C 0.1095(10) 0.3544(6) 0.4790(6) 0.052(3) Uani 1 1 d .
H17 H 0.1502 0.3145 0.5062 0.062 Uiso 1 1 calc R
C18 C 0.1559(8) 0.4003(6) 0.4312(5) 0.041(3) Uani 1 1 d .
H18 H 0.2285 0.3917 0.4253 0.049 Uiso 1 1 calc R
C19 C 0.5421(8) 0.4688(6) 0.3385(5) 0.040(3) Uani 1 1 d .
C20 C 0.4686(8) 0.4472(7) 0.3913(5) 0.055(3) Uani 1 1 d .
H20A H 0.4625 0.4964 0.4206 0.083 Uiso 1 1 calc R
H20B H 0.4975 0.3988 0.4180 0.083 Uiso 1 1 calc R
H20C H 0.3984 0.4325 0.3693 0.083 Uiso 1 1 calc R
C21 C 0.5554(8) 0.3894(6) 0.2984(6) 0.053(3) Uani 1 1 d .
H21A H 0.4858 0.3693 0.2791 0.080 Uiso 1 1 calc R
H21B H 0.5895 0.3454 0.3277 0.080 Uiso 1 1 calc R
H21C H 0.5997 0.4018 0.2624 0.080 Uiso 1 1 calc R
C22 C 0.6498(7) 0.5013(6) 0.3740(5) 0.047(3) Uani 1 1 d .
H22A H 0.6928 0.5248 0.3406 0.071 Uiso 1 1 calc R
H22B H 0.6878 0.4539 0.3973 0.071 Uiso 1 1 calc R
H22C H 0.6364 0.5454 0.4065 0.071 Uiso 1 1 calc R
C23 C 0.3160(8) 0.7832(5) 0.3103(5) 0.031(2) Uani 1 1 d .
C24 C 0.4246(7) 0.7707(5) 0.3307(5) 0.032(2) Uani 1 1 d .
C25 C 0.4318(8) 0.7255(6) 0.3922(5) 0.040(3) Uani 1 1 d .
C26 C 0.3268(8) 0.7080(6) 0.4072(5) 0.033(2) Uani 1 1 d .
C27 C 0.2579(7) 0.7435(5) 0.3564(5) 0.029(2) Uani 1 1 d .
C28 C 0.2711(8) 0.8323(6) 0.2497(5) 0.042(3) Uani 1 1 d .
H28A H 0.2131 0.8000 0.2258 0.063 Uiso 1 1 calc R
H28B H 0.3267 0.8418 0.2201 0.063 Uiso 1 1 calc R
H28C H 0.2443 0.8871 0.2639 0.063 Uiso 1 1 calc R
C29 C 0.5182(8) 0.8041(5) 0.2998(6) 0.046(3) Uani 1 1 d .
H29A H 0.5562 0.8449 0.3304 0.068 Uiso 1 1 calc R
H29B H 0.4944 0.8325 0.2575 0.068 Uiso 1 1 calc R
H29C H 0.5655 0.7570 0.2913 0.068 Uiso 1 1 calc R
C30 C 0.5329(8) 0.7077(7) 0.4375(5) 0.055(3) Uani 1 1 d .
H30A H 0.5933 0.7072 0.4107 0.082 Uiso 1 1 calc R
H30B H 0.5272 0.6523 0.4592 0.082 Uiso 1 1 calc R
H30C H 0.5434 0.7521 0.4718 0.082 Uiso 1 1 calc R
C31 C 0.2961(8) 0.6685(7) 0.4709(5) 0.052(3) Uani 1 1 d .
H31A H 0.2812 0.7134 0.5024 0.078 Uiso 1 1 calc R
H31B H 0.3543 0.6329 0.4909 0.078 Uiso 1 1 calc R
H31C H 0.2326 0.6334 0.4607 0.078 Uiso 1 1 calc R
C32 C 0.1368(7) 0.7433(6) 0.3537(6) 0.046(3) Uani 1 1 d .
H32A H 0.1115 0.6848 0.3565 0.069 Uiso 1 1 calc R
H32B H 0.1065 0.7688 0.3114 0.069 Uiso 1 1 calc R
H32C H 0.1150 0.7764 0.3913 0.069 Uiso 1 1 calc R
C33 C 0.6142(7) 0.5992(6) 0.1198(5) 0.030(2) Uani 1 1 d .
C34 C 0.6443(7) 0.5170(6) 0.1450(5) 0.029(2) Uani 1 1 d .
C35 C 0.7149(6) 0.5288(5) 0.2059(5) 0.026(2) Uani 1 1 d .
C36 C 0.7200(6) 0.6165(6) 0.2192(5) 0.028(2) Uani 1 1 d .
C37 C 0.6626(6) 0.6615(5) 0.1646(5) 0.025(2) Uani 1 1 d .
C38 C 0.5545(7) 0.6156(6) 0.0531(5) 0.040(3) Uani 1 1 d .
H38A H 0.6029 0.6120 0.0181 0.060 Uiso 1 1 calc R
H38B H 0.5231 0.6725 0.0527 0.060 Uiso 1 1 calc R
H38C H 0.4982 0.5732 0.0445 0.060 Uiso 1 1 calc R
C39 C 0.6208(8) 0.4348(6) 0.1111(5) 0.052(3) Uani 1 1 d .
H39A H 0.5526 0.4384 0.0837 0.077 Uiso 1 1 calc R
H39B H 0.6177 0.3901 0.1448 0.077 Uiso 1 1 calc R
H39C H 0.6767 0.4215 0.0825 0.077 Uiso 1 1 calc R
C40 C 0.7883(7) 0.4611(6) 0.2359(5) 0.042(3) Uani 1 1 d .
H40A H 0.8452 0.4519 0.2072 0.062 Uiso 1 1 calc R
H40B H 0.7487 0.4081 0.2397 0.062 Uiso 1 1 calc R
H40C H 0.8188 0.4790 0.2805 0.062 Uiso 1 1 calc R
C41 C 0.7889(7) 0.6608(6) 0.2751(5) 0.042(3) Uani 1 1 d .
H41A H 0.8058 0.6211 0.3123 0.062 Uiso 1 1 calc R
H41B H 0.7507 0.7097 0.2909 0.062 Uiso 1 1 calc R
H41C H 0.8546 0.6802 0.2583 0.062 Uiso 1 1 calc R
C42 C 0.6557(7) 0.7560(5) 0.1561(5) 0.035(3) Uani 1 1 d .
H42A H 0.6789 0.7838 0.1988 0.053 Uiso 1 1 calc R
H42B H 0.5822 0.7721 0.1417 0.053 Uiso 1 1 calc R
H42C H 0.7014 0.7740 0.1221 0.053 Uiso 1 1 calc R
H4 H 0.018(7) 0.507(5) 0.271(5) 0.050 Uiso 1 1 d .

loop_
_atom_site_aniso_label
_atom_site_aniso_U_11
_atom_site_aniso_U_22
_atom_site_aniso_U_33
_atom_site_aniso_U_23
_atom_site_aniso_U_13
_atom_site_aniso_U_12
Ir1 0.01732(18) 0.02501(18) 0.0232(2) 0.00082(17) 0.00099(14) 0.00061(15)
Lu1 0.0172(2) 0.0242(2) 0.0220(2) 0.00147(18) 0.00094(16) -0.00246(16)
N1 0.016(4) 0.036(4) 0.020(4) 0.004(3) -0.004(3) 0.002(3)
N2 0.026(5) 0.028(4) 0.027(5) 0.007(3) -0.001(4) -0.001(3)
N3 0.015(4) 0.031(4) 0.020(4) 0.012(3) -0.004(3) 0.007(3)
Si1 0.0202(14) 0.0324(16) 0.0222(15) 0.0011(11) 0.0000(11) -0.0008(10)
C1 0.016(5) 0.027(5) 0.021(5) 0.009(4) 0.005(4) -0.007(4)
C2 0.021(6) 0.048(6) 0.052(8) -0.016(5) 0.003(5) -0.002(4)
C3 0.038(7) 0.057(7) 0.039(7) 0.014(5) -0.002(5) -0.005(5)
C4 0.012(5) 0.028(5) 0.024(6) -0.005(4) -0.001(4) -0.010(4)
C5 0.026(5) 0.028(5) 0.011(5) -0.004(4) -0.004(4) 0.003(4)
C6 0.013(5) 0.042(6) 0.025(6) -0.003(5) 0.010(4) -0.005(4)
C7 0.039(7) 0.048(7) 0.045(8) 0.005(6) 0.001(6) -0.016(5)
C8 0.060(9) 0.112(12) 0.035(8) -0.018(8) -0.003(7) -0.051(8)
C9 0.029(7) 0.130(14) 0.048(9) -0.006(9) -0.005(6) 0.030(8)
C10 0.048(8) 0.087(10) 0.051(9) -0.005(7) -0.011(7) 0.019(7)
C11 0.031(6) 0.072(8) 0.033(7) -0.002(6) 0.005(5) 0.012(5)
C12 0.012(5) 0.019(5) 0.036(6) 0.002(4) -0.004(4) 0.001(3)
C13 0.036(6) 0.024(5) 0.024(6) -0.003(4) 0.004(5) -0.016(4)
C14 0.035(6) 0.041(6) 0.028(6) -0.002(5) 0.002(5) -0.014(5)
C15 0.048(7) 0.050(7) 0.034(7) -0.014(6) 0.012(5) -0.021(6)
C16 0.061(8) 0.040(7) 0.043(8) -0.004(5) 0.026(6) -0.019(6)
C17 0.069(9) 0.034(6) 0.056(9) 0.002(5) 0.022(7) 0.006(5)
C18 0.054(7) 0.032(6) 0.042(7) 0.001(5) 0.029(6) 0.004(5)
C19 0.029(6) 0.054(7) 0.036(7) 0.024(5) 0.004(5) 0.009(5)
C20 0.027(6) 0.087(9) 0.051(8) 0.046(6) 0.003(5) 0.013(5)
C21 0.048(7) 0.027(6) 0.083(10) 0.016(6) 0.001(6) 0.003(5)
C22 0.021(6) 0.070(8) 0.049(8) 0.025(6) -0.004(5) 0.012(5)
C23 0.042(6) 0.024(5) 0.027(6) 0.004(4) 0.009(5) -0.003(4)
C24 0.029(6) 0.022(5) 0.047(7) -0.008(5) 0.011(5) -0.004(4)
C25 0.028(6) 0.056(7) 0.035(7) -0.013(5) -0.004(5) -0.015(5)
C26 0.029(6) 0.032(6) 0.038(7) -0.006(5) 0.007(5) -0.004(4)
C27 0.026(6) 0.021(5) 0.040(7) -0.009(4) 0.004(5) 0.001(4)
C28 0.048(7) 0.036(6) 0.044(7) 0.009(5) 0.018(6) 0.007(5)
C29 0.054(7) 0.024(5) 0.064(8) -0.013(5) 0.028(6) -0.016(5)
C30 0.047(8) 0.073(9) 0.041(8) -0.007(6) -0.012(6) -0.012(6)
C31 0.054(8) 0.073(8) 0.030(7) -0.007(6) 0.008(6) -0.018(6)
C32 0.040(7) 0.041(6) 0.057(8) -0.016(5) 0.006(6) 0.007(5)
C33 0.017(5) 0.049(7) 0.024(6) 0.000(4) 0.009(4) 0.001(4)
C34 0.022(5) 0.036(6) 0.028(6) -0.003(4) 0.003(4) 0.002(4)
C35 0.009(5) 0.026(5) 0.042(7) 0.000(4) 0.004(4) 0.003(4)
C36 0.009(4) 0.044(6) 0.033(6) 0.001(5) 0.008(4) 0.012(4)
C37 0.013(5) 0.035(5) 0.027(6) 0.010(4) 0.008(4) -0.001(4)
C38 0.045(7) 0.050(6) 0.025(6) 0.001(5) 0.004(5) -0.002(5)
C39 0.050(8) 0.054(8) 0.050(8) -0.016(6) 0.005(6) 0.005(5)
C40 0.018(5) 0.051(7) 0.055(8) -0.006(5) -0.001(5) 0.009(4)
C41 0.019(6) 0.067(8) 0.037(7) -0.015(5) -0.007(5) -0.008(5)
C42 0.031(6) 0.035(6) 0.042(7) 0.012(5) 0.014(5) -0.004(4)

loop_
_atom_type_symbol
_atom_type_description
_atom_type_scat_dispersion_real
_atom_type_scat_dispersion_imag
_atom_type_scat_source
C C 0.0033 0.0016 'International Tables Vol C Tables 4.2.6.8 and 6.1.1.4'
H H 0.0000 0.0000 'International Tables Vol C Tables 4.2.6.8 and 6.1.1.4'
N N 0.0061 0.0033 'International Tables Vol C Tables 4.2.6.8 and 6.1.1.4'
Si Si 0.0817 0.0704 'International Tables Vol C Tables 4.2.6.8 and 6.1.1.4'
Lu Lu -0.4720 5.8584 'International Tables Vol C Tables 4.2.6.8 and 6.1.1.4'
Ir Ir -1.4442 7.9887 'International Tables Vol C Tables 4.2.6.8 and 6.1.1.4'

loop_
_geom_angle_atom_site_label_1
_geom_angle_atom_site_label_2
_geom_angle_atom_site_label_3
_geom_angle
N3 Ir1 C36 124.1(3)
N3 Ir1 C1 93.5(3)
C36 Ir1 C1 129.6(3)
N3 Ir1 C34 130.3(3)
C36 Ir1 C34 63.6(3)
C1 Ir1 C34 118.8(3)
N3 Ir1 C33 164.9(3)
C36 Ir1 C33 63.4(3)
C1 Ir1 C33 89.3(3)
C34 Ir1 C33 37.7(3)
N3 Ir1 C37 156.3(3)
C36 Ir1 C37 38.2(3)
C1 Ir1 C37 94.5(3)
C34 Ir1 C37 63.1(3)
C33 Ir1 C37 37.5(3)
N3 Ir1 C35 113.8(3)
C36 Ir1 C35 37.2(3)
C1 Ir1 C35 152.2(3)
C34 Ir1 C35 38.2(3)
C33 Ir1 C35 63.0(3)
C37 Ir1 C35 62.7(3)
N3 Ir1 Lu1 42.60(19)
C36 Ir1 Lu1 140.0(2)
C1 Ir1 Lu1 52.6(2)
C34 Ir1 Lu1 156.3(2)
C33 Ir1 Lu1 141.8(2)
C37 Ir1 Lu1 134.0(2)
C35 Ir1 Lu1 155.2(2)
N3 Lu1 N1 112.1(3)
N3 Lu1 N2 99.8(2)
N1 Lu1 N2 77.6(3)
N3 Lu1 C1 77.9(3)
N1 Lu1 C1 69.2(3)
N2 Lu1 C1 142.5(3)
N3 Lu1 C24 107.4(3)
N1 Lu1 C24 126.2(3)
N2 Lu1 C24 129.5(3)
C1 Lu1 C24 85.5(3)
N3 Lu1 C25 99.1(3)
N1 Lu1 C25 148.2(3)
N2 Lu1 C25 103.5(3)
C1 Lu1 C25 113.9(3)
C24 Lu1 C25 31.6(3)
N3 Lu1 C23 137.9(3)
N1 Lu1 C23 98.8(3)
N2 Lu1 C23 114.8(3)
C1 Lu1 C23 87.7(3)
C24 Lu1 C23 31.3(3)
C25 Lu1 C23 51.4(3)
N3 Lu1 C27 149.7(3)
N1 Lu1 C27 98.2(3)
N2 Lu1 C27 84.7(3)
C1 Lu1 C27 116.3(3)
C24 Lu1 C27 51.4(3)
C25 Lu1 C27 51.1(3)
C23 Lu1 C27 30.6(3)
N3 Lu1 C26 120.8(3)
N1 Lu1 C26 124.2(3)
N2 Lu1 C26 77.5(3)
C1 Lu1 C26 136.1(3)
C24 Lu1 C26 52.0(3)
C25 Lu1 C26 31.3(3)
C23 Lu1 C26 51.0(3)
C27 Lu1 C26 30.6(3)
N3 Lu1 Si1 93.10(19)
N1 Lu1 Si1 32.73(18)
N2 Lu1 Si1 107.08(19)
C1 Lu1 Si1 37.00(18)
C24 Lu1 Si1 112.9(2)
C25 Lu1 Si1 144.5(2)
C23 Lu1 Si1 98.6(2)
C27 Lu1 Si1 114.4(2)
C26 Lu1 Si1 144.9(2)
N3 Lu1 Ir1 36.10(18)
N1 Lu1 Ir1 99.15(18)
N2 Lu1 Ir1 131.58(18)
C1 Lu1 Ir1 43.05(18)
C24 Lu1 Ir1 91.8(2)
C25 Lu1 Ir1 102.9(2)
C23 Lu1 Ir1 113.5(2)
C27 Lu1 Ir1 142.5(2)
C26 Lu1 Ir1 134.0(2)
Si1 Lu1 Ir1 69.12(6)
C5 N1 Si1 129.5(6)
C5 N1 Lu1 128.9(6)
Si1 N1 Lu1 101.5(3)
C12 N2 Lu1 133.0(6)
C19 N3 Ir1 124.0(6)
C19 N3 Lu1 134.5(6)
Ir1 N3 Lu1 101.3(3)
N1 Si1 C2 110.6(4)
N1 Si1 C3 117.5(4)
C2 Si1 C3 106.9(5)
N1 Si1 C1 100.0(4)
C2 Si1 C1 112.5(4)
C3 Si1 C1 109.5(4)
N1 Si1 Lu1 45.8(2)
C2 Si1 Lu1 116.9(3)
C3 Si1 Lu1 136.1(3)
C1 Si1 Lu1 55.1(3)
Si1 C1 Ir1 123.1(4)
Si1 C1 Lu1 87.9(3)
Ir1 C1 Lu1 84.4(3)
C5 C4 C12 127.6(8)
N1 C5 C4 126.2(8)
N1 C5 C6 118.4(8)
C4 C5 C6 115.3(8)
C7 C6 C11 117.6(9)
C7 C6 C5 121.4(9)
C11 C6 C5 121.0(8)
C6 C7 C8 118.3(10)
C9 C8 C7 121.8(11)
C10 C9 C8 120.3(12)
C9 C10 C11 118.8(11)
C10 C11 C6 123.2(11)
N2 C12 C4 121.9(8)
N2 C12 C13 119.4(8)
C4 C12 C13 118.7(8)
C14 C13 C18 117.7(9)
C14 C13 C12 122.2(8)
C18 C13 C12 120.0(9)
C15 C14 C13 122.4(10)
C14 C15 C16 119.5(11)
C17 C16 C15 120.4(10)
C16 C17 C18 119.9(11)
C17 C18 C13 120.1(10)
N3 C19 C21 110.3(9)
N3 C19 C20 109.0(8)
C21 C19 C20 107.3(9)
N3 C19 C22 109.1(8)
C21 C19 C22 112.1(8)
C20 C19 C22 109.0(9)
C27 C23 C24 108.3(9)
C27 C23 C28 125.9(9)
C24 C23 C28 125.8(9)
C27 C23 Lu1 74.8(5)
C24 C23 Lu1 72.8(5)
C28 C23 Lu1 119.1(6)
C23 C24 C25 107.2(9)
C23 C24 C29 128.8(10)
C25 C24 C29 123.7(9)
C23 C24 Lu1 75.9(5)
C25 C24 Lu1 75.5(5)
C29 C24 Lu1 119.1(6)
C24 C25 C26 107.6(9)
C24 C25 C30 126.0(9)
C26 C25 C30 126.1(10)
C24 C25 Lu1 72.9(5)
C26 C25 Lu1 74.9(5)
C30 C25 Lu1 122.8(7)
C27 C26 C25 107.4(9)
C27 C26 C31 126.1(9)
C25 C26 C31 126.0(9)
C27 C26 Lu1 74.4(6)
C25 C26 Lu1 73.7(6)
C31 C26 Lu1 123.6(6)
C23 C27 C26 109.4(9)
C23 C27 C32 125.2(9)
C26 C27 C32 125.3(9)
C23 C27 Lu1 74.6(5)
C26 C27 Lu1 75.0(5)
C32 C27 Lu1 119.6(6)
C34 C33 C37 108.5(8)
C34 C33 C38 124.6(8)
C37 C33 C38 126.4(8)
C34 C33 Ir1 70.7(5)
C37 C33 Ir1 71.7(5)
C38 C33 Ir1 129.7(6)
C33 C34 C35 107.6(8)
C33 C34 C39 126.7(9)
C35 C34 C39 125.3(8)
C33 C34 Ir1 71.6(5)
C35 C34 Ir1 72.0(5)
C39 C34 Ir1 128.1(7)
C36 C35 C34 107.3(8)
C36 C35 C40 127.4(8)
C34 C35 C40 123.5(8)
C36 C35 Ir1 68.9(4)
C34 C35 Ir1 69.7(5)
C40 C35 Ir1 138.7(7)
C35 C36 C37 109.3(8)
C35 C36 C41 127.0(8)
C37 C36 C41 123.0(9)
C35 C36 Ir1 73.8(5)
C37 C36 Ir1 73.1(5)
C41 C36 Ir1 127.1(6)
C33 C37 C36 107.1(8)
C33 C37 C42 126.4(8)
C36 C37 C42 126.5(8)
C33 C37 Ir1 70.8(5)
C36 C37 Ir1 68.8(5)
C42 C37 Ir1 126.0(6)

loop_
_geom_bond_atom_site_label_1
_geom_bond_atom_site_label_2
_geom_bond_distance
Ir1 N3 1.919(7)
Ir1 C36 2.169(8)
Ir1 C1 2.191(8)
Ir1 C34 2.202(9)
Ir1 C33 2.213(9)
Ir1 C37 2.226(8)
Ir1 C35 2.233(8)
Ir1 Lu1 3.1934(14)
Lu1 N3 2.204(7)
Lu1 N1 2.272(6)
Lu1 N2 2.283(7)
Lu1 C1 2.549(9)
Lu1 C24 2.592(8)
Lu1 C25 2.625(9)
Lu1 C23 2.631(9)
Lu1 C27 2.634(9)
Lu1 C26 2.641(10)
Lu1 Si1 3.108(3)
N1 C5 1.348(10)
N1 Si1 1.715(7)
N2 C12 1.332(10)
N3 C19 1.475(10)
Si1 C2 1.842(9)
Si1 C3 1.869(9)
Si1 C1 1.872(8)
C4 C5 1.373(12)
C4 C12 1.389(11)
C5 C6 1.492(11)
C6 C7 1.394(12)
C6 C11 1.398(12)
C7 C8 1.408(14)
C8 C9 1.367(16)
C9 C10 1.359(15)
C10 C11 1.371(13)
C12 C13 1.493(12)
C13 C14 1.370(12)
C13 C18 1.394(12)
C14 C15 1.351(12)
C15 C16 1.369(14)
C16 C17 1.365(13)
C17 C18 1.380(13)
C19 C21 1.506(13)
C19 C20 1.520(13)
C19 C22 1.561(13)
C23 C27 1.388(12)
C23 C24 1.410(12)
C23 C28 1.503(12)
C24 C25 1.420(13)
C24 C29 1.490(12)
C25 C26 1.422(12)
C25 C30 1.521(12)
C26 C27 1.391(12)
C26 C31 1.509(13)
C27 C32 1.532(12)
C33 C34 1.427(12)
C33 C37 1.428(12)
C33 C38 1.492(12)
C34 C35 1.452(12)
C34 C39 1.476(12)
C35 C36 1.407(11)
C35 C40 1.500(11)
C36 C37 1.438(11)
C36 C41 1.521(11)
C37 C42 1.500(11)
